data_4346886
loop_
_publ_author_name
'Alvarez, M. Angeles'
'Garc\'ia, M Esther'
'Garc\'ia-Viv\'o, Daniel'
'Ruiz, Miguel A.'
'Toyos, Adri\'an'

_publ_section_title
;
 Mild N-O Bond Cleavage Reactions of a Pyramidalized Nitrosyl Ligand
 Bridging a Dimolybdenum Center.
;
_journal_issue 22
_journal_name_full 'Inorganic chemistry'
_journal_page_first 10536
_journal_page_last 10538
_journal_paper_doi 10.1021/acs.inorgchem.5b02292
_journal_volume 54
_journal_year 2015
_chemical_compound_source 'synthesis as described'
_chemical_formula_moiety 'C22 H33 Mo2 N3 O3 P, B F4'
_chemical_formula_sum 'C22 H33 B F4 Mo2 N3 O3 P'
_chemical_formula_weight 697.17
_space_group_IT_number 14
_space_group_name_Hall '-P 2yn'
_space_group_name_H-M_alt 'P 1 21/n 1'
_symmetry_cell_setting monoclinic
_symmetry_Int_Tables_number 14
_symmetry_space_group_name_Hall '-P 2yn'
_symmetry_space_group_name_H-M 'P 1 21/n 1'
_atom_sites_solution_hydrogens geom
_atom_sites_solution_primary direct
_atom_sites_solution_secondary difmap
_audit_conform_dict_location ftp://ftp.iucr.org/pub/cif_core.dic
_audit_conform_dict_name cif_core.dic
_audit_conform_dict_version 2.4
_audit_creation_method 'WinGX routine CIF_UPDATE'
_cell_angle_alpha 90
_cell_angle_beta 93.423(2)
_cell_angle_gamma 90
_cell_formula_units_Z 4
_cell_length_a 11.4908(2)
_cell_length_b 15.6195(3)
_cell_length_c 14.3882(3)
_cell_measurement_reflns_used 5774
_cell_measurement_temperature 137(1)
_cell_measurement_theta_max 68.3200
_cell_measurement_theta_min 4.1740
_cell_measurement_wavelength 1.54184
_cell_volume 2577.79(9)
_computing_cell_refinement
;
CrysAlis RED, Oxford Diffraction Ltd.,
Version 1.171.31.7 (release 18-10-2006 CrysAlis171 .NET)
(compiled Oct 18 2006,16:28:17)
;
_computing_data_collection
;
CrysAlis CCD, Oxford Diffraction Ltd.,
Version 1.171.31.7 (release 18-10-2006 CrysAlis171 .NET)
(compiled Oct 18 2006,16:28:17)
;
_computing_data_reduction
;
CrysAlis RED, Oxford Diffraction Ltd.,
Version 1.171.31.7 (release 18-10-2006 CrysAlis171 .NET)
(compiled Oct 18 2006,16:28:17)
;
_computing_molecular_graphics 'Ortep-3 for Windows (Farrugia, 1997)'
_computing_publication_material 'WinGX publication routines (Farrugia, 1999)'
_computing_structure_refinement 'SHELXL-97 (Sheldrick, 2008)'
_computing_structure_solution 'SHELXS-97 (Sheldrick, 2008)'
_diffrn_ambient_temperature 137(1)
_diffrn_measured_fraction_theta_full 0.986
_diffrn_measured_fraction_theta_max 0.986
_diffrn_measurement_device_type 'ONYX CCD'
_diffrn_measurement_method CCD
_diffrn_radiation_monochromator graphite
_diffrn_radiation_probe x-ray
_diffrn_radiation_source 'Nova (Cu) X-ray Source'
_diffrn_radiation_type CuK\a
_diffrn_radiation_wavelength 1.54184
_diffrn_reflns_av_R_equivalents 0.0279
_diffrn_reflns_av_unetI/netI 0.0324
_diffrn_reflns_limit_h_max 13
_diffrn_reflns_limit_h_min -8
_diffrn_reflns_limit_k_max 18
_diffrn_reflns_limit_k_min -18
_diffrn_reflns_limit_l_max 16
_diffrn_reflns_limit_l_min -17
_diffrn_reflns_number 11903
_diffrn_reflns_theta_full 69.25
_diffrn_reflns_theta_max 69.25
_diffrn_reflns_theta_min 4.18
_exptl_absorpt_coefficient_mu 9.084
_exptl_absorpt_correction_T_max 1.00000
_exptl_absorpt_correction_T_min 0.78582
_exptl_absorpt_correction_type multi-scan
_exptl_absorpt_process_details
;
CrysAlisPro, Agilent Technologies,
Version 1.171.36.28 (release 01-02-2013 CrysAlis171 .NET)
(compiled Feb  1 2013,16:14:44)
Empirical absorption correction using spherical harmonics,
 implemented in SCALE3 ABSPACK scaling algorithm.
;
_exptl_crystal_colour colourless
_exptl_crystal_density_diffrn 1.796
_exptl_crystal_density_method 'not measured'
_exptl_crystal_description prism
_exptl_crystal_F_000 1400
_exptl_crystal_size_max 0.21
_exptl_crystal_size_mid 0.06
_exptl_crystal_size_min 0.04
_refine_diff_density_max 1.575
_refine_diff_density_min -1.126
_refine_diff_density_rms 0.11
_refine_ls_extinction_method none
_refine_ls_goodness_of_fit_ref 1.038
_refine_ls_hydrogen_treatment mixed
_refine_ls_matrix_type full
_refine_ls_number_parameters 329
_refine_ls_number_reflns 4750
_refine_ls_number_restraints 1
_refine_ls_restrained_S_all 1.038
_refine_ls_R_factor_all 0.0472
_refine_ls_R_factor_gt 0.042
_refine_ls_shift/su_max 0.007
_refine_ls_shift/su_mean 0
_refine_ls_structure_factor_coef Fsqd
_refine_ls_weighting_details 'calc w=1/[\s^2^(Fo^2^)+(0.0614P)^2^+6.0307P] where P=(Fo^2^+2Fc^2^)/3'
_refine_ls_weighting_scheme calc
_refine_ls_wR_factor_gt 0.1092
_refine_ls_wR_factor_ref 0.1142
_reflns_number_gt 4239
_reflns_number_total 4750
_reflns_threshold_expression >2\s(I)
_cod_data_source_file ic5b02292_si_002.cif
_cod_data_source_block compound3
_cod_database_code 4346886

loop_
_symmetry_equiv_pos_as_xyz
'x, y, z'
'-x+1/2, y+1/2, -z+1/2'
'-x, -y, -z'
'x-1/2, -y-1/2, z-1/2'

loop_
_atom_site_label
_atom_site_type_symbol
_atom_site_fract_x
_atom_site_fract_y
_atom_site_fract_z
_atom_site_U_iso_or_equiv
_atom_site_adp_type
_atom_site_occupancy
_atom_site_symmetry_multiplicity
_atom_site_calc_flag
_atom_site_refinement_flags
Mo1 Mo 0.53180(3) 0.70693(2) 0.10710(2) 0.03395(13) Uani 1 1 d .
Mo2 Mo 0.41425(3) 0.57669(2) 0.22269(3) 0.03430(13) Uani 1 1 d .
P1 P 0.57500(8) 0.67835(7) 0.27107(7) 0.0264(2) Uani 1 1 d .
N1 N 0.4705(4) 0.8099(3) 0.1306(3) 0.0474(10) Uani 1 1 d .
N2 N 0.5275(4) 0.5015(3) 0.2015(3) 0.0457(10) Uani 1 1 d .
N3 N 0.3712(4) 0.6559(3) 0.0996(3) 0.0479(10) Uani 1 1 d D
O1 O 0.4377(4) 0.8821(3) 0.1399(3) 0.0606(11) Uani 1 1 d .
O2 O 0.5973(4) 0.4469(3) 0.1960(4) 0.0688(12) Uani 1 1 d .
O3 O 0.3489(4) 0.5722(3) 0.0839(3) 0.0584(10) Uani 1 1 d .
C1 C 0.7198(5) 0.6541(4) 0.0741(4) 0.0486(13) Uani 1 1 d .
H1 H 0.7689 0.6272 0.1188 0.058 Uiso 1 1 calc R
C2 C 0.7170(4) 0.7408(4) 0.0567(4) 0.0503(13) Uani 1 1 d .
H2 H 0.763 0.7818 0.088 0.06 Uiso 1 1 calc R
C3 C 0.6365(5) 0.7562(5) -0.0132(4) 0.0579(15) Uani 1 1 d .
H3 H 0.618 0.81 -0.0375 0.069 Uiso 1 1 calc R
C4 C 0.5856(6) 0.6805(7) -0.0434(4) 0.079(3) Uani 1 1 d .
H4 H 0.5287 0.6739 -0.0916 0.094 Uiso 1 1 calc R
C5 C 0.6381(6) 0.6129(5) 0.0146(5) 0.0683(18) Uani 1 1 d .
H5 H 0.6208 0.5548 0.0124 0.082 Uiso 1 1 calc R
C6 C 0.2643(4) 0.6269(4) 0.3143(4) 0.0499(13) Uani 1 1 d .
H6 H 0.2408 0.6839 0.3129 0.06 Uiso 1 1 calc R
C7 C 0.3527(5) 0.5908(4) 0.3743(4) 0.0472(12) Uani 1 1 d .
H7 H 0.3978 0.6198 0.42 0.057 Uiso 1 1 calc R
C8 C 0.3605(6) 0.5032(3) 0.3527(4) 0.0531(14) Uani 1 1 d .
H8 H 0.4111 0.464 0.3822 0.064 Uiso 1 1 calc R
C9 C 0.2794(5) 0.4855(4) 0.2796(5) 0.0561(15) Uani 1 1 d .
H9 H 0.2677 0.4327 0.2507 0.067 Uiso 1 1 calc R
C10 C 0.2186(5) 0.5610(4) 0.2574(5) 0.0575(15) Uani 1 1 d .
H10 H 0.1577 0.5665 0.2123 0.069 Uiso 1 1 calc R
C11 C 0.5642(4) 0.7706(3) 0.3528(3) 0.0323(9) Uani 1 1 d .
H11 H 0.5921 0.7513 0.4149 0.039 Uiso 1 1 calc R
C12 C 0.4393(4) 0.8019(3) 0.3586(3) 0.0337(9) Uani 1 1 d .
H12A H 0.3937 0.7577 0.3867 0.04 Uiso 1 1 calc R
H12B H 0.4056 0.8122 0.2962 0.04 Uiso 1 1 calc R
C13 C 0.4324(5) 0.8850(3) 0.4162(3) 0.0411(10) Uani 1 1 d .
H13A H 0.3528 0.9059 0.4125 0.049 Uiso 1 1 calc R
H13B H 0.4543 0.8728 0.481 0.049 Uiso 1 1 calc R
C14 C 0.5120(5) 0.9532(3) 0.3813(4) 0.0427(11) Uani 1 1 d .
H14A H 0.4871 0.9681 0.3177 0.051 Uiso 1 1 calc R
H14B H 0.5068 1.0042 0.4193 0.051 Uiso 1 1 calc R
C15 C 0.6360(5) 0.9227(3) 0.3847(4) 0.0488(12) Uani 1 1 d .
H15A H 0.6618 0.9088 0.4484 0.059 Uiso 1 1 calc R
H15B H 0.6859 0.9676 0.363 0.059 Uiso 1 1 calc R
C16 C 0.6454(4) 0.8435(3) 0.3233(4) 0.0443(11) Uani 1 1 d .
H16A H 0.7253 0.8233 0.3272 0.053 Uiso 1 1 calc R
H16B H 0.6251 0.8588 0.2591 0.053 Uiso 1 1 calc R
C17 C 0.7093(4) 0.6185(3) 0.3094(3) 0.0343(9) Uani 1 1 d .
H17 H 0.7198 0.5752 0.2613 0.041 Uiso 1 1 calc R
C18 C 0.8219(4) 0.6735(3) 0.3136(4) 0.0412(11) Uani 1 1 d .
H18A H 0.8263 0.706 0.2564 0.049 Uiso 1 1 calc R
H18B H 0.8212 0.7135 0.3651 0.049 Uiso 1 1 calc R
C19 C 0.9263(4) 0.6141(4) 0.3265(4) 0.0498(13) Uani 1 1 d .
H19A H 0.9285 0.5763 0.2731 0.06 Uiso 1 1 calc R
H19B H 0.9974 0.6477 0.33 0.06 Uiso 1 1 calc R
C20 C 0.9207(5) 0.5625(4) 0.4118(4) 0.0560(14) Uani 1 1 d .
H20A H 0.9284 0.6002 0.4654 0.067 Uiso 1 1 calc R
H20B H 0.9861 0.5231 0.4158 0.067 Uiso 1 1 calc R
C21 C 0.8085(6) 0.5117(4) 0.4159(4) 0.0560(14) Uani 1 1 d .
H21A H 0.806 0.4849 0.4766 0.067 Uiso 1 1 calc R
H21B H 0.8072 0.4668 0.3694 0.067 Uiso 1 1 calc R
C22 C 0.6992(5) 0.5699(4) 0.3983(4) 0.0472(12) Uani 1 1 d .
H22A H 0.6293 0.5349 0.3942 0.057 Uiso 1 1 calc R
H22B H 0.6935 0.6096 0.4497 0.057 Uiso 1 1 calc R
B1 B 0.5689(6) 0.7310(4) -0.3645(4) 0.0452(13) Uani 1 1 d .
F1 F 0.4983(3) 0.6767(3) -0.4172(3) 0.0708(10) Uani 1 1 d .
F2 F 0.5940(5) 0.7008(3) -0.2771(3) 0.0824(12) Uani 1 1 d .
F3 F 0.6721(4) 0.7372(4) -0.4088(3) 0.1021(17) Uani 1 1 d .
F4 F 0.5186(5) 0.8099(3) -0.3616(3) 0.0990(16) Uani 1 1 d .
H3N H 0.303(3) 0.686(4) 0.098(5) 0.060(18) Uiso 1 1 d D

loop_
_atom_site_aniso_label
_atom_site_aniso_U_11
_atom_site_aniso_U_22
_atom_site_aniso_U_33
_atom_site_aniso_U_23
_atom_site_aniso_U_13
_atom_site_aniso_U_12
Mo1 0.0305(2) 0.0404(2) 0.0313(2) 0.00523(14) 0.00402(13) 0.00362(14)
Mo2 0.0294(2) 0.0317(2) 0.0423(2) -0.00542(14) 0.00613(14) -0.00557(13)
P1 0.0228(5) 0.0279(5) 0.0286(5) 0.0012(4) 0.0012(4) 0.0012(4)
N1 0.054(3) 0.054(3) 0.034(2) 0.0109(19) 0.0081(18) 0.013(2)
N2 0.035(2) 0.039(2) 0.064(3) -0.015(2) 0.0123(18) -0.0011(18)
N3 0.037(2) 0.055(3) 0.050(2) -0.010(2) -0.0068(18) 0.005(2)
O1 0.085(3) 0.045(2) 0.054(2) 0.0102(18) 0.018(2) 0.030(2)
O2 0.051(2) 0.048(2) 0.109(4) -0.020(2) 0.012(2) 0.0097(19)
O3 0.052(2) 0.058(3) 0.064(2) -0.0153(19) -0.0092(18) -0.0007(18)
C1 0.045(3) 0.056(3) 0.046(3) 0.005(2) 0.017(2) 0.021(2)
C2 0.036(3) 0.056(3) 0.060(3) 0.005(3) 0.016(2) 0.000(2)
C3 0.055(3) 0.069(4) 0.052(3) 0.022(3) 0.027(3) 0.010(3)
C4 0.058(4) 0.151(8) 0.028(3) -0.017(4) 0.008(2) 0.018(4)
C5 0.072(4) 0.058(4) 0.077(4) -0.024(3) 0.034(3) -0.003(3)
C6 0.032(2) 0.045(3) 0.075(4) -0.011(3) 0.021(2) -0.002(2)
C7 0.049(3) 0.042(3) 0.053(3) -0.003(2) 0.025(2) -0.007(2)
C8 0.068(4) 0.034(3) 0.060(3) 0.008(2) 0.027(3) -0.004(2)
C9 0.045(3) 0.036(3) 0.090(4) -0.008(3) 0.029(3) -0.016(2)
C10 0.028(2) 0.056(3) 0.090(4) -0.017(3) 0.015(3) -0.012(2)
C11 0.034(2) 0.027(2) 0.035(2) -0.0007(17) -0.0020(17) 0.0010(17)
C12 0.035(2) 0.027(2) 0.039(2) -0.0005(18) 0.0030(18) 0.0022(17)
C13 0.052(3) 0.032(2) 0.040(2) -0.0043(19) 0.013(2) 0.000(2)
C14 0.054(3) 0.032(2) 0.043(2) -0.004(2) 0.008(2) 0.000(2)
C15 0.044(3) 0.034(3) 0.068(3) -0.005(2) -0.007(2) -0.008(2)
C16 0.031(2) 0.035(3) 0.067(3) -0.005(2) 0.005(2) -0.0032(19)
C17 0.032(2) 0.036(2) 0.034(2) -0.0044(18) -0.0012(16) 0.0094(18)
C18 0.031(2) 0.045(3) 0.046(3) -0.011(2) -0.0057(19) 0.005(2)
C19 0.035(2) 0.058(3) 0.055(3) -0.013(3) -0.007(2) 0.010(2)
C20 0.048(3) 0.063(4) 0.056(3) -0.005(3) -0.003(2) 0.015(3)
C21 0.071(4) 0.048(3) 0.049(3) 0.009(2) 0.008(3) 0.021(3)
C22 0.050(3) 0.051(3) 0.040(2) 0.005(2) 0.004(2) 0.016(2)
B1 0.052(3) 0.040(3) 0.044(3) 0.003(2) 0.001(2) 0.002(3)
F1 0.061(2) 0.064(2) 0.085(2) 0.0003(19) -0.0143(18) -0.0115(18)
F2 0.127(4) 0.061(2) 0.058(2) 0.0133(18) -0.009(2) 0.005(2)
F3 0.066(2) 0.149(5) 0.093(3) -0.038(3) 0.019(2) -0.046(3)
F4 0.157(5) 0.067(3) 0.071(3) -0.006(2) -0.016(3) 0.044(3)

loop_
_atom_type_symbol
_atom_type_description
_atom_type_scat_dispersion_real
_atom_type_scat_dispersion_imag
_atom_type_scat_source
C C 0.0181 0.0091 'International Tables Vol C Tables 4.2.6.8 and 6.1.1.4'
H H 0 0 'International Tables Vol C Tables 4.2.6.8 and 6.1.1.4'
B B 0.009 0.0039 'International Tables Vol C Tables 4.2.6.8 and 6.1.1.4'
F F 0.0727 0.0534 'International Tables Vol C Tables 4.2.6.8 and 6.1.1.4'
Mo Mo -0.0483 2.7339 'International Tables Vol C Tables 4.2.6.8 and 6.1.1.4'
N N 0.0311 0.018 'International Tables Vol C Tables 4.2.6.8 and 6.1.1.4'
O O 0.0492 0.0322 'International Tables Vol C Tables 4.2.6.8 and 6.1.1.4'
P P 0.2955 0.4335 'International Tables Vol C Tables 4.2.6.8 and 6.1.1.4'

loop_
_geom_angle_atom_site_label_1
_geom_angle_atom_site_label_2
_geom_angle_atom_site_label_3
_geom_angle
N1 Mo1 N3 89.8(2)
N1 Mo1 C3 94.0(2)
N3 Mo1 C3 127.8(2)
N1 Mo1 C4 117.6(3)
N3 Mo1 C4 100.0(2)
C3 Mo1 C4 34.7(3)
N1 Mo1 C2 103.3(2)
N3 Mo1 C2 156.9(2)
C3 Mo1 C2 33.7(2)
C4 Mo1 C2 57.0(2)
N1 Mo1 C5 151.9(2)
N3 Mo1 C5 103.1(2)
C3 Mo1 C5 58.3(3)
C4 Mo1 C5 36.1(3)
C2 Mo1 C5 57.3(2)
N1 Mo1 C1 135.8(2)
N3 Mo1 C1 133.8(2)
C3 Mo1 C1 56.3(2)
C4 Mo1 C1 57.2(2)
C2 Mo1 C1 33.8(2)
C5 Mo1 C1 34.0(2)
N1 Mo1 P1 92.40(13)
N3 Mo1 P1 96.52(13)
C3 Mo1 P1 135.14(17)
C4 Mo1 P1 145.50(19)
C2 Mo1 P1 101.85(15)
C5 Mo1 P1 110.5(2)
C1 Mo1 P1 89.71(13)
N1 Mo1 Mo2 107.96(14)
N3 Mo1 Mo2 46.96(14)
C3 Mo1 Mo2 156.61(18)
C4 Mo1 Mo2 123.4(3)
C2 Mo1 Mo2 140.36(15)
C5 Mo1 Mo2 98.94(18)
C1 Mo1 Mo2 108.59(14)
P1 Mo1 Mo2 53.70(3)
N2 Mo2 O3 92.22(19)
N2 Mo2 N3 111.3(2)
O3 Mo2 N3 36.58(17)
N2 Mo2 C9 99.6(2)
O3 Mo2 C9 96.2(2)
N3 Mo2 C9 121.0(2)
N2 Mo2 C8 92.5(2)
O3 Mo2 C8 131.2(2)
N3 Mo2 C8 151.2(2)
C9 Mo2 C8 35.2(2)
N2 Mo2 C7 118.9(2)
O3 Mo2 C7 141.31(19)
N3 Mo2 C7 129.25(19)
C9 Mo2 C7 58.5(2)
C8 Mo2 C7 35.21(19)
N2 Mo2 C10 133.1(2)
O3 Mo2 C10 84.6(2)
N3 Mo2 C10 93.4(2)
C9 Mo2 C10 35.1(2)
C8 Mo2 C10 57.9(2)
C7 Mo2 C10 57.6(2)
N2 Mo2 C6 150.7(2)
O3 Mo2 C6 108.14(19)
N3 Mo2 C6 97.3(2)
C9 Mo2 C6 58.4(2)
C8 Mo2 C6 58.3(2)
C7 Mo2 C6 34.8(2)
C10 Mo2 C6 34.5(2)
N2 Mo2 P1 86.08(14)
O3 Mo2 P1 120.22(13)
N3 Mo2 P1 89.65(12)
C9 Mo2 P1 142.98(18)
C8 Mo2 P1 108.59(17)
C7 Mo2 P1 86.56(14)
C10 Mo2 P1 135.08(15)
C6 Mo2 P1 100.65(13)
N2 Mo2 Mo1 89.68(15)
O3 Mo2 Mo1 68.97(12)
N3 Mo2 Mo1 41.99(12)
C9 Mo2 Mo1 162.97(18)
C8 Mo2 Mo1 159.57(16)
C7 Mo2 Mo1 128.54(13)
C10 Mo2 Mo1 131.18(18)
C6 Mo2 Mo1 116.84(14)
P1 Mo2 Mo1 51.29(2)
C17 P1 C11 106.6(2)
C17 P1 Mo1 119.96(14)
C11 P1 Mo1 116.94(14)
C17 P1 Mo2 110.43(16)
C11 P1 Mo2 126.07(14)
Mo1 P1 Mo2 75.00(3)
O1 N1 Mo1 173.1(4)
O2 N2 Mo2 172.3(5)
O3 N3 Mo1 124.0(3)
O3 N3 Mo2 67.7(3)
Mo1 N3 Mo2 91.05(16)
O3 N3 H3N 110(4)
Mo1 N3 H3N 125(4)
Mo2 N3 H3N 117(4)
N3 O3 Mo2 75.8(3)
C2 C1 C5 109.6(6)
C2 C1 Mo1 71.6(3)
C5 C1 Mo1 72.3(3)
C2 C1 H1 125.2
C5 C1 H1 125.2
Mo1 C1 H1 122.5
C3 C2 C1 108.6(6)
C3 C2 Mo1 71.1(3)
C1 C2 Mo1 74.6(3)
C3 C2 H2 125.7
C1 C2 H2 125.7
Mo1 C2 H2 120.3
C2 C3 C4 110.0(6)
C2 C3 Mo1 75.2(3)
C4 C3 Mo1 73.7(3)
C2 C3 H3 125
C4 C3 H3 125
Mo1 C3 H3 117.9
C3 C4 C5 106.7(6)
C3 C4 Mo1 71.7(3)
C5 C4 Mo1 73.6(3)
C3 C4 H4 126.6
C5 C4 H4 126.6
Mo1 C4 H4 120
C1 C5 C4 105.0(6)
C1 C5 Mo1 73.7(3)
C4 C5 Mo1 70.3(3)
C1 C5 H5 127.5
C4 C5 H5 127.5
Mo1 C5 H5 120.5
C10 C6 C7 107.2(5)
C10 C6 Mo2 72.0(3)
C7 C6 Mo2 71.8(3)
C10 C6 H6 126.4
C7 C6 H6 126.4
Mo2 C6 H6 121.7
C8 C7 C6 107.8(5)
C8 C7 Mo2 71.1(3)
C6 C7 Mo2 73.4(3)
C8 C7 H7 126.1
C6 C7 H7 126.1
Mo2 C7 H7 121.2
C9 C8 C7 108.2(6)
C9 C8 Mo2 71.7(3)
C7 C8 Mo2 73.7(3)
C9 C8 H8 125.9
C7 C8 H8 125.9
Mo2 C8 H8 120.4
C8 C9 C10 107.9(5)
C8 C9 Mo2 73.1(3)
C10 C9 Mo2 74.5(3)
C8 C9 H9 126.1
C10 C9 H9 126.1
Mo2 C9 H9 118.3
C6 C10 C9 108.8(6)
C6 C10 Mo2 73.5(3)
C9 C10 Mo2 70.4(3)
C6 C10 H10 125.6
C9 C10 H10 125.6
Mo2 C10 H10 122.1
C12 C11 C16 111.3(4)
C12 C11 P1 112.4(3)
C16 C11 P1 109.4(3)
C12 C11 H11 107.9
C16 C11 H11 107.9
P1 C11 H11 107.9
C11 C12 C13 112.2(4)
C11 C12 H12A 109.2
C13 C12 H12A 109.2
C11 C12 H12B 109.2
C13 C12 H12B 109.2
H12A C12 H12B 107.9
C14 C13 C12 111.3(4)
C14 C13 H13A 109.4
C12 C13 H13A 109.4
C14 C13 H13B 109.4
C12 C13 H13B 109.4
H13A C13 H13B 108
C15 C14 C13 110.9(4)
C15 C14 H14A 109.5
C13 C14 H14A 109.4
C15 C14 H14B 109.4
C13 C14 H14B 109.5
H14A C14 H14B 108
C14 C15 C16 109.8(4)
C14 C15 H15A 109.7
C16 C15 H15A 109.7
C14 C15 H15B 109.7
C16 C15 H15B 109.7
H15A C15 H15B 108.2
C15 C16 C11 111.9(4)
C15 C16 H16A 109.2
C11 C16 H16A 109.2
C15 C16 H16B 109.2
C11 C16 H16B 109.2
H16A C16 H16B 107.9
C22 C17 C18 110.7(4)
C22 C17 P1 113.8(3)
C18 C17 P1 114.1(3)
C22 C17 H17 105.8
C18 C17 H17 105.8
P1 C17 H17 105.8
C19 C18 C17 108.5(4)
C19 C18 H18A 110
C17 C18 H18A 110
C19 C18 H18B 110
C17 C18 H18B 110
H18A C18 H18B 108.4
C20 C19 C18 111.2(5)
C20 C19 H19A 109.4
C18 C19 H19A 109.4
C20 C19 H19B 109.4
C18 C19 H19B 109.4
H19A C19 H19B 108
C19 C20 C21 113.4(5)
C19 C20 H20A 108.9
C21 C20 H20A 108.9
C19 C20 H20B 108.9
C21 C20 H20B 108.9
H20A C20 H20B 107.7
C20 C21 C22 111.6(5)
C20 C21 H21A 109.3
C22 C21 H21A 109.3
C20 C21 H21B 109.3
C22 C21 H21B 109.3
H21A C21 H21B 108
C17 C22 C21 109.3(4)
C17 C22 H22A 109.8
C21 C22 H22A 109.8
C17 C22 H22B 109.8
C21 C22 H22B 109.8
H22A C22 H22B 108.3
F2 B1 F4 110.6(5)
F2 B1 F1 112.5(5)
F4 B1 F1 109.8(5)
F2 B1 F3 108.1(5)
F4 B1 F3 109.1(6)
F1 B1 F3 106.5(5)

loop_
_geom_bond_atom_site_label_1
_geom_bond_atom_site_label_2
_geom_bond_distance
Mo1 N1 1.796(5)
Mo1 N3 2.007(4)
Mo1 C3 2.298(5)
Mo1 C4 2.324(5)
Mo1 C2 2.349(5)
Mo1 C5 2.369(6)
Mo1 C1 2.387(5)
Mo1 P1 2.4232(10)
Mo1 Mo2 2.9995(5)
Mo2 N2 1.792(4)
Mo2 O3 2.092(4)
Mo2 N3 2.193(5)
Mo2 C9 2.292(5)
Mo2 C8 2.310(5)
Mo2 C7 2.344(5)
Mo2 C10 2.345(5)
Mo2 C6 2.365(5)
Mo2 P1 2.5028(11)
P1 C17 1.859(4)
P1 C11 1.868(4)
N1 O1 1.198(6)
N2 O2 1.177(6)
N3 O3 1.348(6)
N3 H3N 0.92(2)
C1 C2 1.377(8)
C1 C5 1.389(10)
C1 H1 0.93
C2 C3 1.347(9)
C2 H2 0.93
C3 C4 1.377(11)
C3 H3 0.93
C4 C5 1.455(11)
C4 H4 0.93
C5 H5 0.93
C6 C10 1.398(8)
C6 C7 1.410(9)
C6 H6 0.93
C7 C8 1.408(8)
C7 H7 0.93
C8 C9 1.390(10)
C8 H8 0.93
C9 C10 1.398(9)
C9 H9 0.93
C10 H10 0.93
C11 C12 1.523(6)
C11 C16 1.546(7)
C11 H11 0.98
C12 C13 1.545(6)
C12 H12A 0.97
C12 H12B 0.97
C13 C14 1.509(7)
C13 H13A 0.97
C13 H13B 0.97
C14 C15 1.501(8)
C14 H14A 0.97
C14 H14B 0.97
C15 C16 1.527(7)
C15 H15A 0.97
C15 H15B 0.97
C16 H16A 0.97
C16 H16B 0.97
C17 C22 1.499(7)
C17 C18 1.552(7)
C17 H17 0.98
C18 C19 1.520(7)
C18 H18A 0.97
C18 H18B 0.97
C19 C20 1.474(9)
C19 H19A 0.97
C19 H19B 0.97
C20 C21 1.517(9)
C20 H20A 0.97
C20 H20B 0.97
C21 C22 1.558(7)
C21 H21A 0.97
C21 H21B 0.97
C22 H22A 0.97
C22 H22B 0.97
B1 F2 1.359(7)
B1 F4 1.363(8)
B1 F1 1.371(7)
B1 F3 1.382(8)
